data_2238094
loop_
_publ_author_name
'I\,s\?iklan, Muhammet'
'Sonkaya, \"Omer'
'H\"okelek, Tuncer'

_publ_section_title
;
 4',4',6',6'-Tetrachloro-2-(6-methylpyridin-2-yl)-1<i>H</i>,2<i>H</i>-spiro[naphtho[1,2-<i>e</i>][1,3,2]oxazaphosphinine-3,2'-[1,3,5,2,4,6]triazatriphosphinine]
;
_journal_coeditor_code XU5701
_journal_issue 6
_journal_name_full 'Acta Crystallographica Section E'
_journal_page_first o861
_journal_page_last o862
_journal_paper_doi 10.1107/S1600536813012348
_journal_volume 69
_journal_year 2013
_chemical_formula_iupac 'C17 H14 Cl4 N5 O P3'
_chemical_formula_moiety 'C17 H14 Cl4 N5 O P3'
_chemical_formula_sum 'C17 H14 Cl4 N5 O P3'
_chemical_formula_weight 539.04
_chemical_name_systematic
4',4',6',6'-Tetrachloro-2-(6-methylpyridin-2-yl)-1<i>H</i>,2<i>H</i>-spiro[naphtho[1,2-<i>e</i>][1,3,2]oxazaphosphinine-3,2'-[1,3,5,2,4,6]triazatriphosphinine]
_space_group_IT_number 61
_symmetry_cell_setting orthorhombic
_symmetry_space_group_name_Hall '-P 2ac 2ab'
_symmetry_space_group_name_H-M 'P b c a'
_atom_sites_solution_hydrogens geom
_atom_sites_solution_primary direct
_atom_sites_solution_secondary difmap
_audit_creation_method SHELXL-97
_cell_angle_alpha 90.00
_cell_angle_beta 90.00
_cell_angle_gamma 90.00
_cell_formula_units_Z 8
_cell_length_a 21.7784(5)
_cell_length_b 7.8573(3)
_cell_length_c 25.1034(5)
_cell_measurement_reflns_used 2741
_cell_measurement_temperature 100(2)
_cell_measurement_theta_max 26.57
_cell_measurement_theta_min 2.48
_cell_volume 4295.7(2)
_computing_cell_refinement 'SAINT (Bruker, 2007)'
_computing_data_collection 'APEX2 (Bruker, 2007)'
_computing_data_reduction 'SAINT (Bruker, 2007)'
_computing_molecular_graphics 'ORTEP-3 for Windows (Farrugia, 2012)'
_computing_publication_material 'WinGX (Farrugia, 2012) and PLATON (Spek, 2009)'
_computing_structure_refinement 'SHELXL97 (Sheldrick, 2008)'
_computing_structure_solution 'SHELXS97 (Sheldrick, 2008)'
_diffrn_ambient_temperature 100(2)
_diffrn_measured_fraction_theta_full 0.993
_diffrn_measured_fraction_theta_max 0.993
_diffrn_measurement_device_type 'Bruker Kappa APEXII CCD area-detector'
_diffrn_measurement_method '\f and \w scans'
_diffrn_radiation_monochromator graphite
_diffrn_radiation_source 'fine-focus sealed tube'
_diffrn_radiation_type MoK\a
_diffrn_radiation_wavelength 0.71073
_diffrn_reflns_av_R_equivalents 0.0695
_diffrn_reflns_av_sigmaI/netI 0.0690
_diffrn_reflns_limit_h_max 29
_diffrn_reflns_limit_h_min -25
_diffrn_reflns_limit_k_max 6
_diffrn_reflns_limit_k_min -10
_diffrn_reflns_limit_l_max 33
_diffrn_reflns_limit_l_min -31
_diffrn_reflns_number 22083
_diffrn_reflns_theta_full 28.30
_diffrn_reflns_theta_max 28.30
_diffrn_reflns_theta_min 2.48
_exptl_absorpt_coefficient_mu 0.796
_exptl_absorpt_correction_T_max 0.9390
_exptl_absorpt_correction_T_min 0.7517
_exptl_absorpt_correction_type multi-scan
_exptl_absorpt_process_details '(SADABS; Bruker, 2005)'
_exptl_crystal_colour colorless
_exptl_crystal_density_diffrn 1.667
_exptl_crystal_density_method 'not measured'
_exptl_crystal_description plate
_exptl_crystal_F_000 2176
_exptl_crystal_size_max 0.38
_exptl_crystal_size_mid 0.28
_exptl_crystal_size_min 0.08
_refine_diff_density_max 0.731
_refine_diff_density_min -0.768
_refine_ls_extinction_method none
_refine_ls_goodness_of_fit_ref 1.012
_refine_ls_hydrogen_treatment constr
_refine_ls_matrix_type full
_refine_ls_number_parameters 272
_refine_ls_number_reflns 5297
_refine_ls_number_restraints 0
_refine_ls_restrained_S_all 1.012
_refine_ls_R_factor_all 0.0935
_refine_ls_R_factor_gt 0.0476
_refine_ls_shift/su_max 0.000
_refine_ls_shift/su_mean 0.000
_refine_ls_structure_factor_coef Fsqd
_refine_ls_weighting_details 'calc w=1/[\s^2^(Fo^2^)+(0.0611P)^2^+1.3984P] where P=(Fo^2^+2Fc^2^)/3'
_refine_ls_weighting_scheme calc
_refine_ls_wR_factor_gt 0.1051
_refine_ls_wR_factor_ref 0.1291
_reflns_number_gt 3446
_reflns_number_total 5297
_reflns_threshold_expression I>2\s(I)
_cod_data_source_file xu5701.cif
_cod_data_source_block I
_cod_database_code 2238094
_cod_database_fobs_code 2238094

loop_
_symmetry_equiv_pos_as_xyz
'x, y, z'
'x+1/2, -y+1/2, -z'
'-x, y+1/2, -z+1/2'
'-x+1/2, -y, z+1/2'
'-x, -y, -z'
'-x-1/2, y-1/2, z'
'x, -y-1/2, z-1/2'
'x-1/2, y, -z-1/2'

loop_
_atom_site_type_symbol
_atom_site_label
_atom_site_fract_x
_atom_site_fract_y
_atom_site_fract_z
_atom_site_U_iso_or_equiv
_atom_site_adp_type
_atom_site_calc_flag
_atom_site_refinement_flags
_atom_site_occupancy
_atom_site_symmetry_multiplicity
Cl Cl1 0.23736(4) 0.09286(12) 0.33683(4) 0.0310(2) Uani d . 1 1
Cl Cl2 0.12400(4) -0.12370(11) 0.36507(4) 0.0315(2) Uani d . 1 1
Cl Cl3 0.12654(4) 0.54678(12) 0.27056(3) 0.0268(2) Uani d . 1 1
Cl Cl4 0.00013(4) 0.37802(12) 0.28234(3) 0.0277(2) Uani d . 1 1
P P1 0.10765(4) 0.37524(10) 0.42559(3) 0.01570(18) Uani d . 1 1
P P2 0.14946(4) 0.11972(11) 0.35899(3) 0.0203(2) Uani d . 1 1
P P3 0.08161(4) 0.38196(11) 0.31822(3) 0.01836(19) Uani d . 1 1
O O1 0.15089(10) 0.5220(3) 0.44668(8) 0.0188(5) Uani d . 1 1
N N1 0.14830(12) 0.2097(3) 0.41488(10) 0.0195(6) Uani d . 1 1
N N2 0.11206(13) 0.2007(4) 0.31138(11) 0.0243(7) Uani d . 1 1
N N3 0.07526(12) 0.4618(3) 0.37531(10) 0.0183(6) Uani d . 1 1
N N4 0.06038(12) 0.3449(3) 0.47683(10) 0.0161(6) Uani d . 1 1
N N5 0.00488(13) 0.1705(3) 0.42067(11) 0.0220(6) Uani d . 1 1
C C1 0.15699(15) 0.5167(4) 0.59375(12) 0.0170(7) Uani d . 1 1
C C2 0.12413(15) 0.4649(4) 0.63968(12) 0.0197(7) Uani d . 1 1
H H2 0.0861 0.4068 0.6357 0.024 Uiso calc R 1 1
C C3 0.14637(16) 0.4972(4) 0.68968(13) 0.0241(8) Uani d . 1 1
H H3 0.1242 0.4585 0.7199 0.029 Uiso calc R 1 1
C C4 0.20163(17) 0.5872(5) 0.69686(14) 0.0279(8) Uani d . 1 1
H H4 0.2163 0.6104 0.7317 0.033 Uiso calc R 1 1
C C5 0.23409(16) 0.6410(4) 0.65326(14) 0.0248(8) Uani d . 1 1
H H5 0.2713 0.7021 0.6581 0.030 Uiso calc R 1 1
C C6 0.21268(15) 0.6066(4) 0.60098(13) 0.0202(7) Uani d . 1 1
C C7 0.24658(15) 0.6603(4) 0.55567(13) 0.0213(7) Uani d . 1 1
H H7 0.2839 0.7211 0.5606 0.026 Uiso calc R 1 1
C C8 0.22672(15) 0.6265(4) 0.50547(13) 0.0203(7) Uani d . 1 1
H H8 0.2499 0.6612 0.4753 0.024 Uiso calc R 1 1
C C9 0.17088(14) 0.5387(4) 0.49938(12) 0.0167(6) Uani d . 1 1
C C10 0.13573(14) 0.4829(4) 0.54063(12) 0.0164(6) Uani d . 1 1
C C11 0.07536(14) 0.3917(4) 0.53259(11) 0.0147(6) Uani d . 1 1
H H11A 0.0758 0.2865 0.5543 0.018 Uiso calc R 1 1
H H11B 0.0420 0.4651 0.5464 0.018 Uiso calc R 1 1
C C12 0.00836(14) 0.2393(4) 0.46936(13) 0.0184(7) Uani d . 1 1
C C13 -0.03482(15) 0.2132(4) 0.50891(13) 0.0182(7) Uani d . 1 1
H H13 -0.0292 0.2574 0.5438 0.022 Uiso calc R 1 1
C C14 -0.08672(15) 0.1197(4) 0.49558(14) 0.0229(7) Uani d . 1 1
H H14 -0.1179 0.1002 0.5213 0.027 Uiso calc R 1 1
C C15 -0.09263(16) 0.0552(4) 0.44471(14) 0.0244(8) Uani d . 1 1
H H15 -0.1287 -0.0045 0.4346 0.029 Uiso calc R 1 1
C C16 -0.04548(17) 0.0783(4) 0.40862(14) 0.0263(8) Uani d . 1 1
C C17 -0.0465(2) -0.0028(6) 0.35445(15) 0.0493(12) Uani d . 1 1
H H17A -0.0384 0.0838 0.3273 0.074 Uiso calc R 1 1
H H17B -0.0869 -0.0539 0.3481 0.074 Uiso calc R 1 1
H H17C -0.0149 -0.0913 0.3526 0.074 Uiso calc R 1 1

loop_
_atom_site_aniso_label
_atom_site_aniso_U_11
_atom_site_aniso_U_22
_atom_site_aniso_U_33
_atom_site_aniso_U_12
_atom_site_aniso_U_13
_atom_site_aniso_U_23
Cl1 0.0266(5) 0.0330(5) 0.0333(5) 0.0062(4) 0.0064(4) -0.0064(4)
Cl2 0.0411(6) 0.0177(4) 0.0357(5) -0.0001(4) 0.0043(4) -0.0053(4)
Cl3 0.0293(5) 0.0327(5) 0.0184(4) -0.0093(4) 0.0004(3) 0.0037(3)
Cl4 0.0211(4) 0.0374(5) 0.0245(4) -0.0040(4) -0.0045(3) 0.0029(4)
P1 0.0188(4) 0.0146(4) 0.0137(4) 0.0009(4) 0.0004(3) -0.0004(3)
P2 0.0245(5) 0.0173(4) 0.0192(4) 0.0029(4) 0.0014(3) -0.0034(3)
P3 0.0199(4) 0.0200(4) 0.0151(4) -0.0005(4) -0.0005(3) 0.0000(3)
O1 0.0211(12) 0.0192(12) 0.0161(11) -0.0042(10) 0.0013(9) 0.0005(9)
N1 0.0233(15) 0.0169(14) 0.0182(14) 0.0053(12) -0.0021(11) -0.0008(11)
N2 0.0315(17) 0.0241(15) 0.0174(14) 0.0053(13) -0.0010(11) -0.0054(12)
N3 0.0222(15) 0.0169(14) 0.0159(13) 0.0050(12) -0.0021(11) 0.0026(11)
N4 0.0170(14) 0.0163(14) 0.0152(12) -0.0027(11) 0.0010(10) -0.0001(10)
N5 0.0297(16) 0.0186(14) 0.0179(13) -0.0036(13) -0.0055(11) 0.0005(11)
C1 0.0191(17) 0.0131(16) 0.0189(15) 0.0029(13) 0.0002(12) 0.0018(12)
C2 0.0201(17) 0.0192(17) 0.0199(16) -0.0004(14) 0.0011(13) 0.0006(13)
C3 0.030(2) 0.0240(18) 0.0185(16) 0.0026(15) -0.0009(13) 0.0006(13)
C4 0.032(2) 0.031(2) 0.0212(17) 0.0033(16) -0.0050(14) -0.0046(14)
C5 0.0244(18) 0.0215(18) 0.0286(18) -0.0027(16) -0.0045(14) -0.0024(14)
C6 0.0216(17) 0.0159(17) 0.0233(16) 0.0003(14) -0.0043(13) 0.0003(13)
C7 0.0166(17) 0.0177(18) 0.0295(18) -0.0027(13) 0.0016(13) -0.0011(14)
C8 0.0221(17) 0.0166(16) 0.0223(16) -0.0005(15) 0.0031(13) 0.0002(13)
C9 0.0198(17) 0.0139(16) 0.0164(15) 0.0033(13) -0.0017(12) -0.0019(12)
C10 0.0180(16) 0.0122(15) 0.0191(15) 0.0029(13) 0.0032(12) 0.0007(12)
C11 0.0161(15) 0.0161(15) 0.0118(13) 0.0012(13) -0.0002(11) 0.0025(12)
C12 0.0187(17) 0.0129(16) 0.0235(16) 0.0020(14) -0.0044(13) 0.0027(13)
C13 0.0205(17) 0.0118(15) 0.0225(16) 0.0012(14) 0.0006(13) 0.0000(13)
C14 0.0191(17) 0.0146(16) 0.0349(19) 0.0023(14) 0.0019(14) 0.0056(14)
C15 0.0239(18) 0.0155(16) 0.0337(19) -0.0032(15) -0.0093(15) 0.0058(14)
C16 0.035(2) 0.0184(18) 0.0251(18) -0.0069(16) -0.0101(15) 0.0037(14)
C17 0.069(3) 0.054(3) 0.025(2) -0.034(2) -0.003(2) -0.0021(19)

loop_
_atom_type_symbol
_atom_type_description
_atom_type_scat_dispersion_real
_atom_type_scat_dispersion_imag
_atom_type_scat_source
C C 0.0033 0.0016 'International Tables Vol C Tables 4.2.6.8 and 6.1.1.4'
H H 0.0000 0.0000 'International Tables Vol C Tables 4.2.6.8 and 6.1.1.4'
N N 0.0061 0.0033 'International Tables Vol C Tables 4.2.6.8 and 6.1.1.4'
O O 0.0106 0.0060 'International Tables Vol C Tables 4.2.6.8 and 6.1.1.4'
P P 0.1023 0.0942 'International Tables Vol C Tables 4.2.6.8 and 6.1.1.4'
Cl Cl 0.1484 0.1585 'International Tables Vol C Tables 4.2.6.8 and 6.1.1.4'

loop_
_geom_angle_atom_site_label_1
_geom_angle_atom_site_label_2
_geom_angle_atom_site_label_3
_geom_angle
O1 P1 N1 108.71(14)
O1 P1 N3 102.53(13)
O1 P1 N4 102.37(12)
N1 P1 N3 117.31(14)
N1 P1 N4 110.87(14)
N3 P1 N4 113.47(14)
Cl2 P2 Cl1 100.69(5)
N1 P2 Cl1 108.08(11)
N1 P2 Cl2 110.98(11)
N1 P2 N2 119.09(15)
N2 P2 Cl1 108.95(12)
N2 P2 Cl2 107.47(12)
Cl4 P3 Cl3 100.03(5)
N2 P3 Cl3 108.10(12)
N2 P3 Cl4 108.11(11)
N3 P3 Cl3 109.12(11)
N3 P3 Cl4 109.92(11)
N3 P3 N2 119.75(14)
C9 O1 P1 124.78(19)
P2 N1 P1 121.72(17)
P2 N2 P3 119.79(17)
P3 N3 P1 120.78(17)
C11 N4 P1 123.9(2)
C12 N4 P1 118.4(2)
C12 N4 C11 116.5(2)
C12 N5 C16 117.9(3)
C6 C1 C2 118.2(3)
C6 C1 C10 119.2(3)
C2 C1 C10 122.6(3)
C1 C2 H2 119.5
C3 C2 C1 120.9(3)
C3 C2 H2 119.5
C2 C3 C4 120.9(3)
C2 C3 H3 119.6
C4 C3 H3 119.6
C3 C4 H4 120.2
C5 C4 C3 119.6(3)
C5 C4 H4 120.2
C4 C5 C6 120.7(3)
C4 C5 H5 119.6
C6 C5 H5 119.6
C1 C6 C5 119.7(3)
C1 C6 C7 119.4(3)
C5 C6 C7 120.9(3)
C6 C7 H7 119.4
C8 C7 C6 121.3(3)
C8 C7 H7 119.4
C7 C8 C9 118.2(3)
C7 C8 H8 120.9
C9 C8 H8 120.9
O1 C9 C8 114.7(3)
C10 C9 O1 121.0(3)
C10 C9 C8 124.2(3)
C1 C10 C11 119.5(3)
C9 C10 C1 117.8(3)
C9 C10 C11 122.7(3)
N4 C11 C10 115.8(2)
N4 C11 H11A 108.3
N4 C11 H11B 108.3
C10 C11 H11A 108.3
C10 C11 H11B 108.3
H11A C11 H11B 107.4
N5 C12 N4 113.8(3)
N5 C12 C13 123.8(3)
C13 C12 N4 122.4(3)
C12 C13 C14 117.3(3)
C12 C13 H13 121.3
C14 C13 H13 121.3
C13 C14 H14 120.2
C15 C14 C13 119.5(3)
C15 C14 H14 120.2
C14 C15 C16 119.3(3)
C14 C15 H15 120.4
C16 C15 H15 120.4
N5 C16 C15 121.9(3)
N5 C16 C17 116.3(3)
C15 C16 C17 121.8(3)
C16 C17 H17A 109.5
C16 C17 H17B 109.5
C16 C17 H17C 109.5
H17A C17 H17B 109.5
H17A C17 H17C 109.5
H17B C17 H17C 109.5

loop_
_geom_bond_atom_site_label_1
_geom_bond_atom_site_label_2
_geom_bond_distance
_geom_bond_publ_flag
Cl1 P2 2.0047(12) ?
Cl2 P2 1.9972(13) ?
Cl3 P3 2.0165(12) ?
Cl4 P3 1.9902(12) ?
P1 O1 1.580(2) yes
P1 N1 1.596(3) yes
P1 N3 1.598(3) yes
P1 N4 1.665(3) yes
P2 N1 1.571(3) yes
P2 N2 1.580(3) yes
P3 N2 1.581(3) yes
P3 N3 1.571(3) yes
O1 C9 1.399(4) ?
N4 C11 1.483(4) ?
N4 C12 1.416(4) ?
C1 C2 1.417(4) ?
C1 C6 1.415(4) ?
C2 C3 1.369(4) ?
C2 H2 0.9500 ?
C3 H3 0.9500 ?
C4 C3 1.407(5) ?
C4 H4 0.9500 ?
C5 C4 1.370(5) ?
C5 H5 0.9500 ?
C6 C5 1.419(4) ?
C6 C7 1.420(5) ?
C7 C8 1.358(4) ?
C7 H7 0.9500 ?
C8 H8 0.9500 ?
C9 C8 1.407(4) ?
C10 C1 1.436(4) ?
C10 C9 1.360(4) ?
C11 C10 1.511(4) ?
C11 H11A 0.9900 ?
C11 H11B 0.9900 ?
C12 N5 1.339(4) ?
C12 C13 1.383(4) ?
C13 C14 1.389(5) ?
C13 H13 0.9500 ?
C14 C15 1.380(5) ?
C14 H14 0.9500 ?
C15 C16 1.381(5) ?
C15 H15 0.9500 ?
C16 N5 1.348(4) ?
C16 C17 1.502(5) ?
C17 H17A 0.9800 ?
C17 H17B 0.9800 ?
C17 H17C 0.9800 ?

loop_
_geom_hbond_atom_site_label_D
_geom_hbond_atom_site_label_H
_geom_hbond_atom_site_label_A
_geom_hbond_site_symmetry_A
_geom_hbond_distance_DH
_geom_hbond_distance_HA
_geom_hbond_distance_DA
_geom_hbond_angle_DHA
_geom_hbond_publ_flag
C5 H5 Cg2 7_555 0.95 2.97 3.746(4) 140 no
C7 H7 Cg3 7_555 0.95 2.82 3.507(3) 130 yes

loop_
_geom_torsion_atom_site_label_1
_geom_torsion_atom_site_label_2
_geom_torsion_atom_site_label_3
_geom_torsion_atom_site_label_4
_geom_torsion
N1 P1 O1 C9 -81.1(3)
N3 P1 O1 C9 154.0(2)
N4 P1 O1 C9 36.2(3)
O1 P1 N1 P2 -123.90(19)
N3 P1 N1 P2 -8.3(3)
N4 P1 N1 P2 124.32(19)
O1 P1 N3 P3 121.15(19)
N1 P1 N3 P3 2.2(3)
N4 P1 N3 P3 -129.23(18)
O1 P1 N4 C11 -22.8(3)
O1 P1 N4 C12 170.1(2)
N1 P1 N4 C11 93.0(3)
N1 P1 N4 C12 -74.1(3)
N3 P1 N4 C11 -132.5(2)
N3 P1 N4 C12 60.4(3)
Cl1 P2 N1 P1 128.10(17)
Cl2 P2 N1 P1 -122.37(17)
N2 P2 N1 P1 3.2(3)
Cl1 P2 N2 P3 -116.35(18)
Cl2 P2 N2 P3 135.37(17)
N1 P2 N2 P3 8.2(3)
Cl3 P3 N2 P2 111.53(18)
Cl4 P3 N2 P2 -141.03(17)
N3 P3 N2 P2 -14.2(3)
Cl3 P3 N3 P1 -116.34(17)
Cl4 P3 N3 P1 134.90(16)
N2 P3 N3 P1 8.9(3)
P1 O1 C9 C8 154.1(2)
P1 O1 C9 C10 -30.1(4)
P1 N4 C11 C10 4.4(4)
C12 N4 C11 C10 171.6(3)
P1 N4 C12 N5 2.2(4)
P1 N4 C12 C13 -177.0(2)
C11 N4 C12 N5 -165.9(3)
C11 N4 C12 C13 15.0(4)
C6 C1 C2 C3 -1.5(5)
C10 C1 C2 C3 179.0(3)
C2 C1 C6 C5 0.4(5)
C2 C1 C6 C7 -179.9(3)
C10 C1 C6 C5 179.9(3)
C10 C1 C6 C7 -0.4(5)
C1 C2 C3 C4 1.8(5)
C5 C4 C3 C2 -0.9(5)
C6 C5 C4 C3 -0.2(5)
C1 C6 C5 C4 0.5(5)
C7 C6 C5 C4 -179.2(3)
C1 C6 C7 C8 -0.3(5)
C5 C6 C7 C8 179.4(3)
C6 C7 C8 C9 1.0(5)
O1 C9 C8 C7 174.6(3)
C10 C9 C8 C7 -1.0(5)
C9 C10 C1 C2 179.9(3)
C9 C10 C1 C6 0.4(4)
C11 C10 C1 C2 1.3(5)
C11 C10 C1 C6 -178.2(3)
C1 C10 C9 O1 -175.1(3)
C1 C10 C9 C8 0.3(5)
C11 C10 C9 O1 3.5(5)
C11 C10 C9 C8 178.9(3)
N4 C11 C10 C1 -173.4(3)
N4 C11 C10 C9 8.1(4)
N4 C12 N5 C16 -175.2(3)
C13 C12 N5 C16 4.0(5)
N4 C12 C13 C14 174.3(3)
N5 C12 C13 C14 -4.7(5)
C12 C13 C14 C15 1.1(5)
C13 C14 C15 C16 2.9(5)
C14 C15 C16 N5 -3.8(5)
C14 C15 C16 C17 174.1(4)
C15 C16 N5 C12 0.4(5)
C17 C16 N5 C12 -177.6(3)
